data_1550240
loop_
_publ_author_name
'Yang, Xiuxiu'
'Gianetti, Thomas L.'
'W\"orle, Michael D.'
'van Leest, Nicolaas P.'
'de Bruin, Bas'
'Gr\"utzmacher, Hansj\"org'

_publ_section_title
;
 A low-valent dinuclear ruthenium diazadiene complex catalyzes the
 oxidation of dihydrogen and reversible hydrogenation of quinones
;
_journal_name_full 'Chemical Science'
_journal_paper_doi 10.1039/C8SC02864H
_journal_year 2019
_chemical_formula_moiety 'C36 H34 N2 Ru2, C6 H6'
_chemical_formula_sum 'C42 H40 N2 Ru2'
_chemical_formula_weight 774.90
_chemical_name_systematic
;
 ?
;
_space_group_crystal_system triclinic
_space_group_IT_number 2
_space_group_name_Hall '-P 1'
_space_group_name_H-M_alt 'P -1'
_symmetry_space_group_name_Hall '-P 1'
_symmetry_space_group_name_H-M 'P -1'
_atom_sites_solution_hydrogens mixed
_audit_creation_date 2017-03-01
_audit_creation_method
;
Olex2 1.2
(compiled 2017.02.23 svn.r3390 for OlexSys, GUI svn.r5320)
;
_audit_update_record
;
2017-03-01 deposited with the CCDC.
2018-11-02 downloaded from the CCDC.
;
_cell_angle_alpha 83.467(3)
_cell_angle_beta 80.563(2)
_cell_angle_gamma 79.390(3)
_cell_formula_units_Z 4
_cell_length_a 13.4659(10)
_cell_length_b 14.5842(12)
_cell_length_c 17.9402(14)
_cell_measurement_reflns_used 9247
_cell_measurement_temperature 109(2)
_cell_measurement_theta_max 28.26
_cell_measurement_theta_min 2.42
_cell_volume 3403.4(5)
_computing_cell_refinement 'SAINT v8.34A (Bruker, 2013)'
_computing_data_reduction 'SAINT v8.34A (Bruker, 2013)'
_computing_molecular_graphics 'Olex2 (Dolomanov et al., 2009)'
_computing_publication_material 'Olex2 (Dolomanov et al., 2009)'
_computing_structure_refinement 'XL (Sheldrick, 2008)'
_computing_structure_solution 'XT (Sheldrick, 2015)'
_diffrn_ambient_temperature 108.8
_diffrn_measured_fraction_theta_full 0.999
_diffrn_measured_fraction_theta_max 0.998
_diffrn_measurement_device_type 'Bruker APEX-II CCD'
_diffrn_measurement_method '\f and \w scans'
_diffrn_radiation_type MoK\a
_diffrn_radiation_wavelength 0.71073
_diffrn_reflns_av_R_equivalents 0.0670
_diffrn_reflns_av_unetI/netI 0.0284
_diffrn_reflns_Laue_measured_fraction_full 0.999
_diffrn_reflns_Laue_measured_fraction_max 0.998
_diffrn_reflns_limit_h_max 17
_diffrn_reflns_limit_h_min -17
_diffrn_reflns_limit_k_max 19
_diffrn_reflns_limit_k_min -19
_diffrn_reflns_limit_l_max 23
_diffrn_reflns_limit_l_min -23
_diffrn_reflns_number 176117
_diffrn_reflns_point_group_measured_fraction_full 0.999
_diffrn_reflns_point_group_measured_fraction_max 0.998
_diffrn_reflns_theta_full 25.242
_diffrn_reflns_theta_max 28.357
_diffrn_reflns_theta_min 2.281
_exptl_absorpt_coefficient_mu 0.920
_exptl_absorpt_correction_type none
_exptl_crystal_colour 'clear yellowish yellow'
_exptl_crystal_colour_lustre clear
_exptl_crystal_colour_modifier yellowish
_exptl_crystal_colour_primary yellow
_exptl_crystal_density_diffrn 1.512
_exptl_crystal_description plate
_exptl_crystal_F_000 1576
_exptl_crystal_size_max 0.17
_exptl_crystal_size_mid 0.17
_exptl_crystal_size_min 0.04
_refine_diff_density_max 0.587
_refine_diff_density_min -0.829
_refine_diff_density_rms 0.078
_refine_ls_extinction_method none
_refine_ls_goodness_of_fit_ref 1.029
_refine_ls_hydrogen_treatment mixed
_refine_ls_matrix_type full
_refine_ls_number_parameters 849
_refine_ls_number_reflns 16970
_refine_ls_number_restraints 0
_refine_ls_restrained_S_all 1.029
_refine_ls_R_factor_all 0.0377
_refine_ls_R_factor_gt 0.0255
_refine_ls_shift/su_max 0.003
_refine_ls_shift/su_mean 0.000
_refine_ls_structure_factor_coef Fsqd
_refine_ls_weighting_details 'w=1/[\s^2^(Fo^2^)+(0.0227P)^2^+2.6250P] where P=(Fo^2^+2Fc^2^)/3'
_refine_ls_weighting_scheme calc
_refine_ls_wR_factor_gt 0.0538
_refine_ls_wR_factor_ref 0.0578
_reflns_Friedel_coverage 0.000
_reflns_number_gt 14058
_reflns_number_total 16970
_reflns_threshold_expression 'I > 2\s(I)'
_cod_data_source_file c8sc02864h2.cif
_cod_data_source_block mo_xy_590_3rd_1_0m
_cod_database_code 1550240
_shelxl_version_number 2013-4
_shelx_space_group_comment
;
The symmetry employed for this shelxl refinement is uniquely defined
by the following loop, which should always be used as a source of
symmetry information in preference to the above space-group names.
They are only intended as comments.
;
_shelx_estimated_absorpt_t_max 0.964
_shelx_estimated_absorpt_t_min 0.859
_olex2_refinement_description
;
1. Fixed Uiso
 At 1.2 times of:
  All C(H) groups
 At 1.5 times of:
  All C(H,H,H) groups
2.a Ternary CH refined with riding coordinates:
 C22(H22), C41(H41), C29(H29), C42(H42), C65(H65), C2(H2), C14(H14), C6(H6),
 C13(H13), C30(H30), C21(H21), C58(H58), C3(H3), C39(H39), C66(H66), C5(H5),
 C57(H57), C50(H50), C38(H38), C49(H49)
2.b Aromatic/amide H refined with riding coordinates:
 C55(H55), C32(H32), C27(H27), C68(H68), C19(H19), C26(H26), C25(H25),
 C35(H35), C34(H34), C63(H63), C8(H8), C52(H52), C33(H33), C60(H60), C54(H54),
 C24(H24), C11(H11), C69(H69), C53(H53), C62(H62), C61(H61), C16(H16), C18(H18),
  C47(H47), C71(H71), C70(H70), C17(H17), C44(H44), C10(H10), C9(H9), C79(H79),
 C46(H46), C80(H80), C45(H45), C74(H74), C76(H76), C75(H75), C73(H73), C77(H77),
  C81(H81), C78(H78), C84(H84), C82(H82), C83(H83)
2.c Idealised Me refined as rotating group:
 C37(H37A,H37B,H37C), C1(H1A,H1B,H1C), C40(H40A,H40B,H40C), C4(H4A,H4B,H4C)
;
_olex2_submission_special_instructions 'No special instructions were received'

loop_
_space_group_symop_operation_xyz
'x, y, z'
'-x, -y, -z'

loop_
_atom_site_label
_atom_site_type_symbol
_atom_site_fract_x
_atom_site_fract_y
_atom_site_fract_z
_atom_site_U_iso_or_equiv
_atom_site_adp_type
_atom_site_occupancy
_atom_site_site_symmetry_order
_atom_site_calc_flag
_atom_site_refinement_flags_posn
Ru2 Ru 0.89627(2) 0.23833(2) 0.66400(2) 0.01508(4) Uani 1 1 d .
Ru3 Ru 0.44005(2) 0.67456(2) 0.88047(2) 0.01591(4) Uani 1 1 d .
Ru1 Ru 1.07056(2) 0.11597(2) 0.61932(2) 0.01582(4) Uani 1 1 d .
Ru4 Ru 0.61267(2) 0.74997(2) 0.83395(2) 0.01486(4) Uani 1 1 d .
N3 N 0.58257(12) 0.63283(11) 0.91720(9) 0.0192(3) Uani 1 1 d .
N4 N 0.54337(12) 0.65615(11) 0.78018(9) 0.0181(3) Uani 1 1 d .
N1 N 0.93035(12) 0.13656(11) 0.57920(9) 0.0194(3) Uani 1 1 d .
N2 N 0.96307(12) 0.10498(11) 0.71713(9) 0.0188(3) Uani 1 1 d .
C22 C 0.87126(15) 0.37020(13) 0.59702(10) 0.0182(4) Uani 1 1 d .
H22 H 0.9050 0.3702 0.5430 0.022 Uiso 1 1 calc R
C28 C 0.90117(14) 0.42896(13) 0.71438(11) 0.0170(4) Uani 1 1 d .
C41 C 0.36383(14) 0.73513(13) 0.98227(10) 0.0175(4) Uani 1 1 d .
H41 H 0.4092 0.7448 1.0185 0.021 Uiso 1 1 calc R
C29 C 0.90123(14) 0.33010(12) 0.74805(10) 0.0174(4) Uani 1 1 d .
H29 H 0.9519 0.3063 0.7837 0.021 Uiso 1 1 calc R
C42 C 0.34448(15) 0.64209(13) 0.98391(10) 0.0202(4) Uani 1 1 d .
H42 H 0.3778 0.5952 1.0213 0.024 Uiso 1 1 calc R
C65 C 0.60194(14) 0.86759(13) 0.75107(10) 0.0171(4) Uani 1 1 d .
H65 H 0.5520 0.8689 0.7153 0.021 Uiso 1 1 calc R
C55 C 0.22708(15) 0.87074(13) 1.02258(11) 0.0203(4) Uani 1 1 d .
H55 H 0.2394 0.8559 1.0736 0.024 Uiso 1 1 calc R
C56 C 0.28267(14) 0.81612(13) 0.96633(10) 0.0173(4) Uani 1 1 d .
C2 C 0.84938(15) 0.11219(13) 0.63049(11) 0.0217(4) Uani 1 1 d .
H2 H 0.7806 0.1135 0.6158 0.026 Uiso 1 1 calc R
C32 C 0.62784(15) 0.37291(13) 0.80539(12) 0.0221(4) Uani 1 1 d .
H32 H 0.6383 0.3613 0.8569 0.027 Uiso 1 1 calc R
C14 C 1.19411(15) 0.14601(13) 0.67068(11) 0.0199(4) Uani 1 1 d .
H14 H 1.1748 0.1666 0.7232 0.024 Uiso 1 1 calc R
C31 C 0.70764(14) 0.34682(12) 0.74819(11) 0.0176(4) Uani 1 1 d .
C6 C 1.16758(14) 0.08308(13) 0.51586(10) 0.0185(4) Uani 1 1 d .
H6 H 1.1330 0.0644 0.4761 0.022 Uiso 1 1 calc R
C13 C 1.20565(15) 0.04814(14) 0.66518(11) 0.0217(4) Uani 1 1 d .
H13 H 1.1935 0.0095 0.7145 0.026 Uiso 1 1 calc R
C23 C 0.88574(14) 0.44877(13) 0.63865(11) 0.0174(4) Uani 1 1 d .
C30 C 0.80815(14) 0.29291(13) 0.76445(10) 0.0176(4) Uani 1 1 d .
H30 H 0.8042 0.2463 0.8098 0.021 Uiso 1 1 calc R
C27 C 0.91481(14) 0.49981(13) 0.75589(11) 0.0190(4) Uani 1 1 d .
H27 H 0.9256 0.4859 0.8073 0.023 Uiso 1 1 calc R
C51 C 0.26262(14) 0.83574(13) 0.89190(10) 0.0174(4) Uani 1 1 d .
C68 C 0.87334(15) 0.85148(13) 0.69394(12) 0.0219(4) Uani 1 1 d .
H68 H 0.8614 0.8618 0.6427 0.026 Uiso 1 1 calc R
C21 C 0.77923(14) 0.33178(13) 0.61327(10) 0.0187(4) Uani 1 1 d .
H21 H 0.7585 0.3086 0.5687 0.022 Uiso 1 1 calc R
C20 C 1.23844(14) 0.22277(13) 0.54261(11) 0.0179(4) Uani 1 1 d .
C58 C 0.63358(15) 0.85519(13) 0.90152(11) 0.0193(4) Uani 1 1 d .
H58 H 0.5998 0.8501 0.9554 0.023 Uiso 1 1 calc R
C3 C 0.86778(15) 0.09426(13) 0.70577(11) 0.0214(4) Uani 1 1 d .
H3 H 0.8130 0.0821 0.7487 0.026 Uiso 1 1 calc R
C67 C 0.79596(14) 0.82871(12) 0.75093(11) 0.0175(4) Uani 1 1 d .
C39 C 0.63942(15) 0.60930(13) 0.78904(11) 0.0201(4) Uani 1 1 d .
H39 H 0.6927 0.5921 0.7448 0.024 Uiso 1 1 calc R
C66 C 0.69780(14) 0.80756(13) 0.73413(10) 0.0168(4) Uani 1 1 d .
H66 H 0.7045 0.7725 0.6883 0.020 Uiso 1 1 calc R
C5 C 1.15444(14) 0.18134(13) 0.52191(10) 0.0173(4) Uani 1 1 d .
H5 H 1.1121 0.2217 0.4859 0.021 Uiso 1 1 calc R
C19 C 1.29726(15) 0.27682(13) 0.49039(11) 0.0217(4) Uani 1 1 d .
H19 H 1.2822 0.2908 0.4400 0.026 Uiso 1 1 calc R
C15 C 1.25953(15) 0.20383(13) 0.61679(11) 0.0197(4) Uani 1 1 d .
C57 C 0.72752(15) 0.79248(13) 0.88525(11) 0.0192(4) Uani 1 1 d .
H57 H 0.7494 0.7501 0.9296 0.023 Uiso 1 1 calc R
C50 C 0.32000(14) 0.77140(13) 0.83426(10) 0.0190(4) Uani 1 1 d .
H50 H 0.3398 0.8022 0.7826 0.023 Uiso 1 1 calc R
C38 C 0.66125(15) 0.59739(13) 0.86338(11) 0.0204(4) Uani 1 1 d .
H38 H 0.7311 0.5709 0.8759 0.025 Uiso 1 1 calc R
C26 C 0.91271(15) 0.59078(13) 0.72218(12) 0.0224(4) Uani 1 1 d .
H26 H 0.9214 0.6393 0.7504 0.027 Uiso 1 1 calc R
C64 C 0.59724(14) 0.95730(13) 0.78521(11) 0.0178(4) Uani 1 1 d .
C36 C 0.69278(14) 0.36584(13) 0.67238(11) 0.0190(4) Uani 1 1 d .
C12 C 1.28259(15) 0.00138(13) 0.60561(11) 0.0224(4) Uani 1 1 d .
C37 C 0.60435(16) 0.62136(14) 0.99599(11) 0.0238(4) Uani 1 1 d .
H37A H 0.5731 0.6781 1.0211 0.036 Uiso 1 1 calc GR
H37B H 0.6784 0.6107 0.9959 0.036 Uiso 1 1 calc GR
H37C H 0.5760 0.5677 1.0233 0.036 Uiso 1 1 calc GR
C7 C 1.26438(15) 0.01996(13) 0.53053(11) 0.0207(4) Uani 1 1 d .
C25 C 0.89776(15) 0.60997(14) 0.64694(12) 0.0249(4) Uani 1 1 d .
H25 H 0.8966 0.6720 0.6237 0.030 Uiso 1 1 calc R
C1 C 0.91245(16) 0.15495(15) 0.49973(11) 0.0244(4) Uani 1 1 d .
H1A H 0.8392 0.1745 0.4980 0.037 Uiso 1 1 calc GR
H1B H 0.9371 0.0978 0.4736 0.037 Uiso 1 1 calc GR
H1C H 0.9492 0.2048 0.4746 0.037 Uiso 1 1 calc GR
C49 C 0.30061(15) 0.67833(14) 0.83609(11) 0.0211(4) Uani 1 1 d .
H49 H 0.3084 0.6530 0.7856 0.025 Uiso 1 1 calc R
C40 C 0.51925(16) 0.67361(14) 0.70247(11) 0.0226(4) Uani 1 1 d .
H40A H 0.4925 0.6202 0.6897 0.034 Uiso 1 1 calc GR
H40B H 0.5813 0.6820 0.6672 0.034 Uiso 1 1 calc GR
H40C H 0.4678 0.7303 0.6986 0.034 Uiso 1 1 calc GR
C4 C 0.98372(16) 0.08929(14) 0.79590(11) 0.0226(4) Uani 1 1 d .
H4A H 1.0421 0.1186 0.8006 0.034 Uiso 1 1 calc GR
H4B H 0.9994 0.0219 0.8101 0.034 Uiso 1 1 calc GR
H4C H 0.9235 0.1169 0.8296 0.034 Uiso 1 1 calc GR
C35 C 0.59763(15) 0.41033(14) 0.65495(12) 0.0232(4) Uani 1 1 d .
H35 H 0.5876 0.4243 0.6034 0.028 Uiso 1 1 calc R
C43 C 0.24282(15) 0.62694(13) 0.96949(12) 0.0226(4) Uani 1 1 d .
C34 C 0.51759(16) 0.43427(14) 0.71220(13) 0.0262(4) Uani 1 1 d .
H34 H 0.4524 0.4632 0.6999 0.031 Uiso 1 1 calc R
C63 C 0.57818(15) 1.04412(14) 0.74449(11) 0.0219(4) Uani 1 1 d .
H63 H 0.5658 1.0478 0.6935 0.026 Uiso 1 1 calc R
C8 C 1.33520(16) -0.02111(14) 0.47266(12) 0.0258(4) Uani 1 1 d .
H8 H 1.3236 -0.0078 0.4214 0.031 Uiso 1 1 calc R
C52 C 0.18934(15) 0.91241(14) 0.87455(11) 0.0225(4) Uani 1 1 d .
H52 H 0.1762 0.9270 0.8237 0.027 Uiso 1 1 calc R
C72 C 0.81260(15) 0.81725(13) 0.82663(11) 0.0193(4) Uani 1 1 d .
C33 C 0.53259(16) 0.41602(14) 0.78749(13) 0.0258(4) Uani 1 1 d .
H33 H 0.4779 0.4329 0.8268 0.031 Uiso 1 1 calc R
C60 C 0.61134(16) 1.03262(14) 0.89450(12) 0.0260(4) Uani 1 1 d .
H60 H 0.6215 1.0293 0.9460 0.031 Uiso 1 1 calc R
C48 C 0.22137(15) 0.64386(13) 0.89536(12) 0.0230(4) Uani 1 1 d .
C59 C 0.61435(14) 0.95089(13) 0.86036(11) 0.0195(4) Uani 1 1 d .
C54 C 0.15365(15) 0.94687(14) 1.00505(12) 0.0243(4) Uani 1 1 d .
H54 H 0.1163 0.9844 1.0437 0.029 Uiso 1 1 calc R
C24 C 0.88453(15) 0.54017(14) 0.60521(11) 0.0226(4) Uani 1 1 d .
H24 H 0.8746 0.5544 0.5537 0.027 Uiso 1 1 calc R
C11 C 1.37127(16) -0.05834(14) 0.62222(13) 0.0286(5) Uani 1 1 d .
H11 H 1.3844 -0.0705 0.6732 0.034 Uiso 1 1 calc R
C69 C 0.96792(16) 0.85921(14) 0.71183(13) 0.0270(5) Uani 1 1 d .
H69 H 1.0205 0.8749 0.6729 0.032 Uiso 1 1 calc R
C53 C 0.13524(16) 0.96770(14) 0.93074(12) 0.0256(4) Uani 1 1 d .
H53 H 0.0855 1.0200 0.9182 0.031 Uiso 1 1 calc R
C62 C 0.57728(16) 1.12537(14) 0.77831(13) 0.0265(4) Uani 1 1 d .
H62 H 0.5656 1.1847 0.7503 0.032 Uiso 1 1 calc R
C61 C 0.59346(17) 1.11925(14) 0.85311(13) 0.0294(5) Uani 1 1 d .
H61 H 0.5923 1.1748 0.8765 0.035 Uiso 1 1 calc R
C16 C 1.34122(16) 0.23673(15) 0.63762(12) 0.0263(4) Uani 1 1 d .
H16 H 1.3566 0.2228 0.6879 0.032 Uiso 1 1 calc R
C18 C 1.37755(16) 0.31037(14) 0.51151(12) 0.0260(4) Uani 1 1 d .
H18 H 1.4171 0.3475 0.4758 0.031 Uiso 1 1 calc R
C47 C 0.12671(17) 0.63296(15) 0.87937(14) 0.0310(5) Uani 1 1 d .
H47 H 0.1121 0.6443 0.8288 0.037 Uiso 1 1 calc R
C71 C 0.90743(16) 0.82446(14) 0.84410(13) 0.0254(4) Uani 1 1 d .
H71 H 0.9192 0.8160 0.8954 0.030 Uiso 1 1 calc R
C70 C 0.98521(16) 0.84405(14) 0.78638(14) 0.0292(5) Uani 1 1 d .
H70 H 1.0506 0.8470 0.7983 0.035 Uiso 1 1 calc R
C17 C 1.39987(16) 0.28948(15) 0.58521(13) 0.0295(5) Uani 1 1 d .
H17 H 1.4555 0.3115 0.5996 0.035 Uiso 1 1 calc R
C44 C 0.16883(17) 0.60019(14) 1.02772(13) 0.0297(5) Uani 1 1 d .
H44 H 0.1828 0.5895 1.0785 0.036 Uiso 1 1 calc R
C10 C 1.44041(17) -0.10005(15) 0.56450(14) 0.0330(5) Uani 1 1 d .
H10 H 1.5001 -0.1415 0.5761 0.040 Uiso 1 1 calc R
C9 C 1.42238(17) -0.08117(15) 0.48986(13) 0.0315(5) Uani 1 1 d .
H9 H 1.4700 -0.1095 0.4504 0.038 Uiso 1 1 calc R
C79 C 0.3373(2) 0.27663(18) 0.83986(14) 0.0386(6) Uani 1 1 d .
H79 H 0.4066 0.2805 0.8207 0.046 Uiso 1 1 calc R
C46 C 0.05380(18) 0.60549(16) 0.93739(16) 0.0381(6) Uani 1 1 d .
H46 H -0.0107 0.5978 0.9265 0.046 Uiso 1 1 calc R
C80 C 0.3131(2) 0.19774(19) 0.88317(15) 0.0431(6) Uani 1 1 d .
H80 H 0.3655 0.1466 0.8930 0.052 Uiso 1 1 calc R
C45 C 0.07500(18) 0.58923(16) 1.01133(15) 0.0383(6) Uani 1 1 d .
H45 H 0.0248 0.5705 1.0509 0.046 Uiso 1 1 calc R
C74 C 0.8271(2) 0.3362(2) 0.34734(16) 0.0492(7) Uani 1 1 d .
H74 H 0.8867 0.3050 0.3184 0.059 Uiso 1 1 calc R
C76 C 0.6630(2) 0.3338(3) 0.41945(18) 0.0620(10) Uani 1 1 d .
H76 H 0.6089 0.3011 0.4411 0.074 Uiso 1 1 calc R
C75 C 0.7485(2) 0.2884(2) 0.37727(17) 0.0521(7) Uani 1 1 d .
H75 H 0.7533 0.2245 0.3688 0.062 Uiso 1 1 calc R
C73 C 0.8199(2) 0.4285(2) 0.35912(18) 0.0537(8) Uani 1 1 d .
H73 H 0.8748 0.4609 0.3388 0.064 Uiso 1 1 calc R
C77 C 0.6560(2) 0.4268(3) 0.43023(16) 0.0604(10) Uani 1 1 d .
H77 H 0.5965 0.4585 0.4589 0.073 Uiso 1 1 calc R
C81 C 0.2132(2) 0.1925(2) 0.91229(18) 0.0544(8) Uani 1 1 d .
H81 H 0.1971 0.1391 0.9442 0.065 Uiso 1 1 calc R
C78 C 0.7342(2) 0.4739(2) 0.39985(18) 0.0574(8) Uani 1 1 d .
H78 H 0.7288 0.5382 0.4071 0.069 Uiso 1 1 calc R
C84 C 0.2623(2) 0.3492(2) 0.82428(19) 0.0648(10) Uani 1 1 d .
H84 H 0.2792 0.4044 0.7954 0.078 Uiso 1 1 calc R
C82 C 0.1369(3) 0.2642(3) 0.8954(2) 0.0808(12) Uani 1 1 d .
H82 H 0.0675 0.2602 0.9143 0.097 Uiso 1 1 calc R
C83 C 0.1621(3) 0.3424(3) 0.8505(3) 0.0941(15) Uani 1 1 d .
H83 H 0.1096 0.3919 0.8376 0.113 Uiso 1 1 calc R
H H 1.0790(17) 0.0076(16) 0.6165(13) 0.030(6) Uiso 1 1 d .
HA H 0.4909(18) 0.7964(17) 0.8616(14) 0.037(7) Uiso 1 1 d .
HB H 1.0171(18) 0.2527(17) 0.6371(14) 0.037(7) Uiso 1 1 d .
HC H 0.4241(18) 0.5718(16) 0.8833(13) 0.033(6) Uiso 1 1 d .

loop_
_atom_site_aniso_label
_atom_site_aniso_U_11
_atom_site_aniso_U_22
_atom_site_aniso_U_33
_atom_site_aniso_U_23
_atom_site_aniso_U_13
_atom_site_aniso_U_12
Ru2 0.01902(8) 0.01280(7) 0.01256(7) -0.00019(5) -0.00196(6) -0.00130(5)
Ru3 0.01980(8) 0.01566(7) 0.01225(7) -0.00045(5) -0.00067(6) -0.00487(6)
Ru1 0.01985(8) 0.01376(7) 0.01234(7) -0.00054(5) -0.00077(6) -0.00070(6)
Ru4 0.01788(8) 0.01441(7) 0.01250(7) -0.00121(5) -0.00227(5) -0.00318(5)
N3 0.0248(9) 0.0164(8) 0.0151(8) 0.0002(6) -0.0010(6) -0.0029(6)
N4 0.0239(8) 0.0165(8) 0.0149(8) -0.0020(6) -0.0008(6) -0.0077(6)
N1 0.0245(8) 0.0163(8) 0.0172(8) -0.0033(6) -0.0016(6) -0.0035(6)
N2 0.0246(9) 0.0140(7) 0.0153(8) -0.0002(6) -0.0001(6) -0.0001(6)
C22 0.0238(10) 0.0158(9) 0.0131(9) 0.0022(7) -0.0034(7) -0.0002(7)
C28 0.0147(9) 0.0159(9) 0.0192(9) -0.0003(7) -0.0013(7) -0.0011(7)
C41 0.0213(9) 0.0198(9) 0.0106(8) -0.0014(7) -0.0013(7) -0.0026(7)
C29 0.0227(10) 0.0143(9) 0.0139(9) 0.0001(7) -0.0034(7) 0.0001(7)
C42 0.0265(10) 0.0181(9) 0.0133(9) 0.0022(7) 0.0017(7) -0.0032(8)
C65 0.0214(9) 0.0172(9) 0.0129(8) 0.0004(7) -0.0041(7) -0.0031(7)
C55 0.0229(10) 0.0214(10) 0.0161(9) 0.0015(7) -0.0032(7) -0.0042(8)
C56 0.0192(9) 0.0170(9) 0.0164(9) 0.0013(7) -0.0024(7) -0.0067(7)
C2 0.0239(10) 0.0155(9) 0.0256(10) -0.0055(8) -0.0003(8) -0.0036(8)
C32 0.0285(11) 0.0155(9) 0.0224(10) -0.0037(8) 0.0011(8) -0.0068(8)
C14 0.0216(10) 0.0234(10) 0.0138(9) -0.0029(7) -0.0053(7) 0.0015(8)
C31 0.0220(10) 0.0119(8) 0.0192(9) -0.0013(7) -0.0008(7) -0.0054(7)
C6 0.0214(10) 0.0208(9) 0.0122(9) -0.0023(7) 0.0012(7) -0.0036(7)
C13 0.0234(10) 0.0226(10) 0.0158(9) 0.0036(7) -0.0034(8) 0.0022(8)
C23 0.0148(9) 0.0162(9) 0.0195(9) 0.0017(7) -0.0017(7) -0.0006(7)
C30 0.0252(10) 0.0146(9) 0.0116(8) -0.0008(7) -0.0002(7) -0.0023(7)
C27 0.0169(9) 0.0197(9) 0.0199(9) -0.0023(7) -0.0018(7) -0.0023(7)
C51 0.0186(9) 0.0181(9) 0.0170(9) 0.0015(7) -0.0028(7) -0.0084(7)
C68 0.0261(10) 0.0128(9) 0.0252(10) -0.0003(7) -0.0008(8) -0.0030(8)
C21 0.0229(10) 0.0176(9) 0.0154(9) 0.0005(7) -0.0070(7) -0.0005(7)
C20 0.0192(9) 0.0147(9) 0.0189(9) -0.0040(7) -0.0022(7) 0.0009(7)
C58 0.0249(10) 0.0200(9) 0.0147(9) -0.0043(7) -0.0049(7) -0.0048(8)
C3 0.0246(10) 0.0127(9) 0.0246(10) -0.0022(7) 0.0019(8) -0.0016(7)
C67 0.0194(9) 0.0090(8) 0.0234(10) -0.0019(7) -0.0027(7) -0.0006(7)
C39 0.0239(10) 0.0149(9) 0.0213(10) -0.0043(7) 0.0018(8) -0.0055(7)
C66 0.0213(9) 0.0167(9) 0.0125(8) -0.0003(7) -0.0015(7) -0.0050(7)
C5 0.0204(9) 0.0185(9) 0.0119(8) 0.0006(7) -0.0012(7) -0.0023(7)
C19 0.0245(10) 0.0183(9) 0.0209(10) -0.0031(8) -0.0011(8) -0.0010(8)
C15 0.0214(10) 0.0170(9) 0.0198(9) -0.0050(7) -0.0037(8) 0.0021(7)
C57 0.0240(10) 0.0193(9) 0.0165(9) -0.0018(7) -0.0080(8) -0.0047(8)
C50 0.0217(10) 0.0225(10) 0.0135(9) 0.0030(7) -0.0039(7) -0.0071(8)
C38 0.0229(10) 0.0140(9) 0.0232(10) -0.0011(7) -0.0004(8) -0.0029(7)
C26 0.0188(10) 0.0168(9) 0.0320(11) -0.0029(8) -0.0030(8) -0.0038(7)
C64 0.0155(9) 0.0180(9) 0.0189(9) -0.0029(7) -0.0019(7) 0.0000(7)
C36 0.0211(10) 0.0149(9) 0.0213(10) -0.0009(7) -0.0027(8) -0.0051(7)
C12 0.0251(10) 0.0153(9) 0.0231(10) 0.0023(8) 0.0019(8) -0.0011(8)
C37 0.0286(11) 0.0233(10) 0.0177(10) 0.0017(8) -0.0054(8) -0.0003(8)
C7 0.0253(10) 0.0147(9) 0.0205(10) -0.0018(7) 0.0012(8) -0.0030(7)
C25 0.0253(10) 0.0155(9) 0.0319(11) 0.0053(8) -0.0035(9) -0.0034(8)
C1 0.0270(11) 0.0297(11) 0.0190(10) -0.0057(8) -0.0062(8) -0.0064(9)
C49 0.0226(10) 0.0245(10) 0.0182(9) -0.0031(8) -0.0025(8) -0.0088(8)
C40 0.0280(11) 0.0273(10) 0.0142(9) -0.0047(8) -0.0013(8) -0.0092(8)
C4 0.0298(11) 0.0188(9) 0.0156(9) 0.0023(7) -0.0011(8) 0.0009(8)
C35 0.0236(10) 0.0215(10) 0.0255(10) -0.0009(8) -0.0065(8) -0.0044(8)
C43 0.0260(10) 0.0135(9) 0.0257(10) 0.0004(8) 0.0035(8) -0.0045(8)
C34 0.0205(10) 0.0192(10) 0.0386(12) -0.0019(9) -0.0053(9) -0.0020(8)
C63 0.0207(10) 0.0217(10) 0.0217(10) -0.0013(8) -0.0023(8) -0.0002(8)
C8 0.0284(11) 0.0224(10) 0.0250(11) -0.0051(8) 0.0039(8) -0.0056(8)
C52 0.0262(10) 0.0236(10) 0.0193(10) 0.0045(8) -0.0090(8) -0.0071(8)
C72 0.0216(10) 0.0126(8) 0.0236(10) -0.0027(7) -0.0046(8) -0.0011(7)
C33 0.0232(10) 0.0191(10) 0.0337(12) -0.0085(8) 0.0053(9) -0.0047(8)
C60 0.0292(11) 0.0238(10) 0.0271(11) -0.0087(8) -0.0083(9) -0.0022(8)
C48 0.0250(10) 0.0162(9) 0.0282(11) -0.0024(8) -0.0006(8) -0.0075(8)
C59 0.0175(9) 0.0180(9) 0.0235(10) -0.0046(7) -0.0036(8) -0.0019(7)
C54 0.0230(10) 0.0233(10) 0.0249(10) -0.0030(8) -0.0016(8) -0.0003(8)
C24 0.0227(10) 0.0219(10) 0.0210(10) 0.0052(8) -0.0038(8) -0.0017(8)
C11 0.0299(11) 0.0222(10) 0.0286(11) 0.0055(8) -0.0009(9) 0.0009(9)
C69 0.0233(11) 0.0170(10) 0.0393(13) -0.0017(9) 0.0031(9) -0.0069(8)
C53 0.0232(10) 0.0222(10) 0.0298(11) 0.0040(8) -0.0080(9) 0.0000(8)
C62 0.0252(11) 0.0175(10) 0.0356(12) -0.0015(8) -0.0056(9) 0.0005(8)
C61 0.0324(12) 0.0182(10) 0.0392(13) -0.0106(9) -0.0095(10) 0.0005(9)
C16 0.0271(11) 0.0275(11) 0.0258(11) -0.0088(9) -0.0089(9) 0.0002(9)
C18 0.0245(11) 0.0213(10) 0.0311(11) -0.0065(8) 0.0031(9) -0.0051(8)
C47 0.0307(12) 0.0229(11) 0.0414(13) -0.0020(9) -0.0049(10) -0.0109(9)
C71 0.0268(11) 0.0203(10) 0.0315(11) -0.0042(8) -0.0116(9) -0.0025(8)
C70 0.0201(10) 0.0216(10) 0.0481(14) -0.0061(9) -0.0073(9) -0.0055(8)
C17 0.0247(11) 0.0293(11) 0.0369(12) -0.0140(10) -0.0046(9) -0.0042(9)
C44 0.0341(12) 0.0189(10) 0.0310(12) 0.0049(9) 0.0063(9) -0.0051(9)
C10 0.0273(11) 0.0231(11) 0.0416(14) 0.0032(9) 0.0023(10) 0.0038(9)
C9 0.0278(11) 0.0241(11) 0.0367(13) -0.0069(9) 0.0094(9) 0.0005(9)
C79 0.0382(14) 0.0424(14) 0.0355(13) -0.0094(11) -0.0015(11) -0.0075(11)
C46 0.0268(12) 0.0291(12) 0.0590(17) -0.0004(11) -0.0004(11) -0.0135(10)
C80 0.0487(16) 0.0384(14) 0.0468(16) -0.0038(12) -0.0160(13) -0.0110(12)
C45 0.0312(13) 0.0266(12) 0.0520(16) 0.0046(11) 0.0107(11) -0.0112(10)
C74 0.0492(16) 0.0466(16) 0.0403(15) -0.0036(12) 0.0009(12) 0.0149(13)
C76 0.0320(15) 0.101(3) 0.0518(18) 0.0295(18) -0.0216(13) -0.0160(16)
C75 0.0620(19) 0.0458(16) 0.0549(18) 0.0016(13) -0.0364(15) -0.0050(14)
C73 0.0394(15) 0.0455(16) 0.0638(19) 0.0077(14) 0.0057(13) 0.0059(12)
C77 0.0337(15) 0.101(3) 0.0312(14) -0.0025(16) -0.0018(11) 0.0248(16)
C81 0.066(2) 0.0416(16) 0.0572(18) -0.0050(13) 0.0028(15) -0.0241(15)
C78 0.0510(18) 0.0522(18) 0.0604(19) -0.0122(15) -0.0102(15) 0.0198(14)
C84 0.0562(19) 0.0476(17) 0.070(2) 0.0122(15) 0.0233(16) 0.0060(14)
C82 0.0458(19) 0.068(2) 0.116(3) -0.011(2) 0.028(2) -0.0105(17)
C83 0.051(2) 0.068(2) 0.131(4) 0.019(2) 0.027(2) 0.0217(18)

loop_
_atom_type_symbol
_atom_type_description
_atom_type_scat_dispersion_real
_atom_type_scat_dispersion_imag
_atom_type_scat_source
C C 0.0033 0.0016 'International Tables Vol C Tables 4.2.6.8 and 6.1.1.4'
H H 0.0000 0.0000 'International Tables Vol C Tables 4.2.6.8 and 6.1.1.4'
N N 0.0061 0.0033 'International Tables Vol C Tables 4.2.6.8 and 6.1.1.4'
Ru Ru -1.2594 0.8363 'International Tables Vol C Tables 4.2.6.8 and 6.1.1.4'

loop_
_geom_angle_atom_site_label_1
_geom_angle_atom_site_label_2
_geom_angle_atom_site_label_3
_geom_angle
Ru1 Ru2 HB 47.7(8)
N1 Ru2 Ru1 48.62(4)
N1 Ru2 C2 36.45(7)
N1 Ru2 C3 64.17(7)
N1 Ru2 HB 84.6(8)
N2 Ru2 Ru1 48.84(4)
N2 Ru2 N1 72.03(6)
N2 Ru2 C2 64.17(7)
N2 Ru2 C3 36.28(7)
N2 Ru2 HB 84.3(8)
C22 Ru2 Ru1 116.93(5)
C22 Ru2 N1 103.09(7)
C22 Ru2 N2 164.74(7)
C22 Ru2 C2 120.60(7)
C22 Ru2 C3 154.68(7)
C22 Ru2 HB 80.8(8)
C29 Ru2 Ru1 117.83(5)
C29 Ru2 N1 166.30(7)
C29 Ru2 N2 100.69(6)
C29 Ru2 C22 80.88(7)
C29 Ru2 C2 150.72(7)
C29 Ru2 C3 116.89(7)
C29 Ru2 HB 83.1(8)
C2 Ru2 Ru1 72.45(5)
C2 Ru2 C3 36.64(7)
C2 Ru2 HB 117.7(8)
C30 Ru2 Ru1 140.33(5)
C30 Ru2 N1 151.20(7)
C30 Ru2 N2 97.10(6)
C30 Ru2 C22 93.55(7)
C30 Ru2 C29 39.03(7)
C30 Ru2 C2 114.75(7)
C30 Ru2 C21 81.25(7)
C30 Ru2 C3 91.03(7)
C30 Ru2 HB 121.6(8)
C21 Ru2 Ru1 138.41(5)
C21 Ru2 N1 97.06(7)
C21 Ru2 N2 154.18(7)
C21 Ru2 C22 38.87(7)
C21 Ru2 C29 94.12(7)
C21 Ru2 C2 92.93(7)
C21 Ru2 C3 117.92(7)
C21 Ru2 HB 118.7(8)
C3 Ru2 Ru1 72.41(5)
C3 Ru2 HB 117.4(8)
Ru4 Ru3 HA 37.7(7)
Ru4 Ru3 HC 129.5(9)
N3 Ru3 Ru4 52.10(4)
N3 Ru3 N4 75.67(6)
N3 Ru3 C41 96.05(7)
N3 Ru3 C42 99.01(7)
N3 Ru3 C50 155.60(7)
N3 Ru3 C49 164.39(7)
N3 Ru3 HA 80.5(7)
N3 Ru3 HC 91.7(9)
N4 Ru3 Ru4 51.76(4)
N4 Ru3 C41 158.94(7)
N4 Ru3 C42 160.25(7)
N4 Ru3 C50 98.56(7)
N4 Ru3 C49 98.99(7)
N4 Ru3 HA 77.9(7)
N4 Ru3 HC 89.7(9)
C41 Ru3 Ru4 107.85(5)
C41 Ru3 C50 80.91(7)
C41 Ru3 C49 93.63(7)
C41 Ru3 HA 81.7(7)
C41 Ru3 HC 110.1(9)
C42 Ru3 Ru4 138.63(5)
C42 Ru3 C41 38.89(7)
C42 Ru3 C50 93.68(7)
C42 Ru3 C49 81.03(8)
C42 Ru3 HA 120.5(7)
C42 Ru3 HC 71.3(9)
C50 Ru3 Ru4 105.54(5)
C50 Ru3 HA 75.1(7)
C50 Ru3 HC 112.2(9)
C49 Ru3 Ru4 135.26(5)
C49 Ru3 C50 38.72(7)
C49 Ru3 HA 113.0(7)
C49 Ru3 HC 73.5(9)
HA Ru3 HC 166.6(11)
Ru2 Ru1 H 126.0(8)
Ru2 Ru1 HB 37.3(7)
N1 Ru1 Ru2 51.63(4)
N1 Ru1 N2 75.46(6)
N1 Ru1 C14 159.20(7)
N1 Ru1 C6 98.24(7)
N1 Ru1 C13 161.05(7)
N1 Ru1 C5 97.53(7)
N1 Ru1 H 89.4(8)
N1 Ru1 HB 78.8(7)
N2 Ru1 Ru2 51.30(4)
N2 Ru1 C14 98.86(7)
N2 Ru1 C6 160.93(7)
N2 Ru1 C13 99.03(7)
N2 Ru1 C5 158.34(7)
N2 Ru1 H 87.4(8)
N2 Ru1 HB 78.1(7)
C14 Ru1 Ru2 109.09(5)
C14 Ru1 H 110.5(8)
C14 Ru1 HB 80.5(7)
C6 Ru1 Ru2 137.45(5)
C6 Ru1 C14 92.98(7)
C6 Ru1 C13 81.06(7)
C6 Ru1 C5 38.89(7)
C6 Ru1 H 74.4(8)
C6 Ru1 HB 118.9(7)
C13 Ru1 Ru2 137.74(5)
C13 Ru1 C14 38.49(7)
C13 Ru1 C5 93.67(7)
C13 Ru1 H 72.1(8)
C13 Ru1 HB 118.3(7)
C5 Ru1 Ru2 108.22(5)
C5 Ru1 C14 80.36(7)
C5 Ru1 H 113.3(8)
C5 Ru1 HB 80.5(7)
H Ru1 HB 163.2(11)
Ru3 Ru4 HA 46.8(8)
N3 Ru4 Ru3 49.00(4)
N3 Ru4 C39 63.99(6)
N3 Ru4 C38 36.33(6)
N3 Ru4 HA 85.3(8)
N4 Ru4 Ru3 49.16(4)
N4 Ru4 N3 72.14(6)
N4 Ru4 C39 36.20(7)
N4 Ru4 C38 64.09(7)
N4 Ru4 HA 82.8(8)
C65 Ru4 Ru3 116.54(5)
C65 Ru4 N3 165.52(7)
C65 Ru4 N4 99.18(6)
C65 Ru4 C58 81.01(7)
C65 Ru4 C39 115.84(7)
C65 Ru4 C38 149.89(7)
C65 Ru4 HA 82.0(8)
C58 Ru4 Ru3 115.08(5)
C58 Ru4 N3 103.74(7)
C58 Ru4 N4 162.56(7)
C58 Ru4 C39 157.16(7)
C58 Ru4 C38 122.69(7)
C58 Ru4 HA 79.9(8)
C39 Ru4 Ru3 72.65(5)
C39 Ru4 HA 116.2(8)
C66 Ru4 Ru3 141.20(5)
C66 Ru4 N3 151.43(7)
C66 Ru4 N4 97.98(6)
C66 Ru4 C65 39.04(7)
C66 Ru4 C58 93.04(7)
C66 Ru4 C39 91.93(7)
C66 Ru4 C57 81.23(7)
C66 Ru4 C38 115.12(7)
C66 Ru4 HA 120.7(8)
C57 Ru4 Ru3 137.39(5)
C57 Ru4 N3 97.37(7)
C57 Ru4 N4 156.59(7)
C57 Ru4 C65 94.77(7)
C57 Ru4 C58 38.92(7)
C57 Ru4 C39 120.43(7)
C57 Ru4 C38 94.86(7)
C57 Ru4 HA 117.9(8)
C38 Ru4 Ru3 72.76(5)
C38 Ru4 C39 36.48(7)
C38 Ru4 HA 117.8(8)
Ru3 N3 Ru4 78.89(5)
C38 N3 Ru3 115.67(13)
C38 N3 Ru4 73.43(10)
C38 N3 C37 116.08(16)
C37 N3 Ru3 127.28(12)
C37 N3 Ru4 125.46(12)
Ru3 N4 Ru4 79.08(5)
C39 N4 Ru3 115.71(12)
C39 N4 Ru4 74.22(10)
C39 N4 C40 116.73(16)
C40 N4 Ru3 126.69(13)
C40 N4 Ru4 124.13(12)
Ru1 N1 Ru2 79.75(5)
C2 N1 Ru2 73.45(10)
C2 N1 Ru1 115.89(13)
C2 N1 C1 115.66(16)
C1 N1 Ru2 126.20(12)
C1 N1 Ru1 127.12(13)
Ru1 N2 Ru2 79.86(5)
C3 N2 Ru2 74.14(10)
C3 N2 Ru1 115.94(13)
C3 N2 C4 116.20(16)
C4 N2 Ru2 124.76(12)
C4 N2 Ru1 126.71(13)
Ru2 C22 H22 115.4
C23 C22 Ru2 111.27(12)
C23 C22 H22 115.4
C21 C22 Ru2 70.06(10)
C21 C22 H22 115.4
C21 C22 C23 121.05(16)
C23 C28 C29 117.29(16)
C27 C28 C29 122.44(17)
C27 C28 C23 120.26(17)
Ru3 C41 H41 115.6
C42 C41 Ru3 70.36(10)
C42 C41 H41 115.6
C42 C41 C56 119.80(17)
C56 C41 Ru3 111.68(12)
C56 C41 H41 115.6
Ru2 C29 H29 115.5
C28 C29 Ru2 111.65(12)
C28 C29 H29 115.5
C30 C29 Ru2 70.24(10)
C30 C29 C28 120.32(16)
C30 C29 H29 115.5
Ru3 C42 H42 115.8
C41 C42 Ru3 70.75(10)
C41 C42 H42 115.8
C41 C42 C43 119.43(17)
C43 C42 Ru3 111.38(13)
C43 C42 H42 115.8
Ru4 C65 H65 115.5
C66 C65 Ru4 70.42(10)
C66 C65 H65 115.5
C66 C65 C64 119.96(16)
C64 C65 Ru4 111.82(12)
C64 C65 H65 115.5
C56 C55 H55 119.7
C54 C55 H55 119.7
C54 C55 C56 120.66(18)
C55 C56 C41 122.47(17)
C55 C56 C51 119.93(17)
C51 C56 C41 117.59(16)
Ru2 C2 H2 122.4
N1 C2 Ru2 70.11(10)
N1 C2 H2 122.4
N1 C2 C3 115.00(18)
C3 C2 Ru2 71.85(11)
C3 C2 H2 122.4
C31 C32 H32 119.9
C31 C32 C33 120.26(19)
C33 C32 H32 119.9
Ru1 C14 H14 115.6
C13 C14 Ru1 70.19(11)
C13 C14 H14 115.6
C13 C14 C15 120.31(17)
C15 C14 Ru1 111.51(12)
C15 C14 H14 115.6
C32 C31 C30 122.32(17)
C32 C31 C36 119.82(18)
C36 C31 C30 117.73(16)
Ru1 C6 H6 115.2
C5 C6 Ru1 70.99(10)
C5 C6 H6 115.2
C5 C6 C7 121.11(17)
C7 C6 Ru1 111.31(12)
C7 C6 H6 115.2
Ru1 C13 H13 115.3
C14 C13 Ru1 71.32(11)
C14 C13 H13 115.3
C14 C13 C12 120.83(17)
C12 C13 Ru1 110.88(13)
C12 C13 H13 115.3
C28 C23 C22 117.95(16)
C24 C23 C22 122.93(17)
C24 C23 C28 119.12(18)
Ru2 C30 H30 114.6
C29 C30 Ru2 70.73(10)
C29 C30 C31 123.52(16)
C29 C30 H30 114.6
C31 C30 Ru2 110.74(12)
C31 C30 H30 114.6
C28 C27 H27 119.9
C26 C27 C28 120.14(18)
C26 C27 H27 119.9
C56 C51 C50 117.94(17)
C52 C51 C56 119.15(18)
C52 C51 C50 122.90(17)
C67 C68 H68 119.9
C69 C68 H68 119.9
C69 C68 C67 120.25(19)
Ru2 C21 H21 114.8
C22 C21 Ru2 71.07(10)
C22 C21 H21 114.8
C22 C21 C36 122.94(17)
C36 C21 Ru2 110.61(12)
C36 C21 H21 114.8
C19 C20 C5 122.59(17)
C15 C20 C5 117.74(17)
C15 C20 C19 119.64(18)
Ru4 C58 H58 115.2
C57 C58 Ru4 70.32(10)
C57 C58 H58 115.2
C57 C58 C59 121.83(17)
C59 C58 Ru4 110.94(12)
C59 C58 H58 115.2
Ru2 C3 H3 122.4
N2 C3 Ru2 69.58(10)
N2 C3 C2 114.90(17)
N2 C3 H3 122.4
C2 C3 Ru2 71.51(11)
C2 C3 H3 122.4
C68 C67 C66 122.42(17)
C68 C67 C72 119.62(18)
C72 C67 C66 117.74(16)
Ru4 C39 H39 122.2
N4 C39 Ru4 69.58(10)
N4 C39 H39 122.2
N4 C39 C38 115.20(17)
C38 C39 Ru4 71.52(11)
C38 C39 H39 122.2
Ru4 C66 H66 114.8
C65 C66 Ru4 70.54(10)
C65 C66 C67 122.97(16)
C65 C66 H66 114.8
C67 C66 Ru4 110.88(12)
C67 C66 H66 114.8
Ru1 C5 H5 115.6
C6 C5 Ru1 70.11(10)
C6 C5 C20 119.98(16)
C6 C5 H5 115.6
C20 C5 Ru1 111.90(12)
C20 C5 H5 115.6
C20 C19 H19 119.8
C18 C19 C20 120.46(19)
C18 C19 H19 119.8
C20 C15 C14 117.63(17)
C20 C15 C16 119.75(19)
C16 C15 C14 122.60(18)
Ru4 C57 H57 114.9
C58 C57 Ru4 70.76(10)
C58 C57 H57 114.9
C58 C57 C72 122.48(17)
C72 C57 Ru4 110.81(12)
C72 C57 H57 114.9
Ru3 C50 H50 115.5
C51 C50 Ru3 110.85(12)
C51 C50 H50 115.5
C49 C50 Ru3 70.44(11)
C49 C50 C51 120.90(17)
C49 C50 H50 115.5
Ru4 C38 H38 122.2
N3 C38 Ru4 70.23(10)
N3 C38 C39 115.29(17)
N3 C38 H38 122.2
C39 C38 Ru4 72.00(11)
C39 C38 H38 122.2
C27 C26 H26 120.3
C25 C26 C27 119.35(19)
C25 C26 H26 120.3
C63 C64 C65 122.31(17)
C63 C64 C59 120.58(18)
C59 C64 C65 117.10(16)
C31 C36 C21 117.67(17)
C35 C36 C31 119.52(18)
C35 C36 C21 122.70(18)
C7 C12 C13 117.74(17)
C11 C12 C13 122.59(19)
C11 C12 C7 119.66(18)
N3 C37 H37A 109.5
N3 C37 H37B 109.5
N3 C37 H37C 109.5
H37A C37 H37B 109.5
H37A C37 H37C 109.5
H37B C37 H37C 109.5
C12 C7 C6 117.61(17)
C12 C7 C8 119.75(19)
C8 C7 C6 122.64(18)
C26 C25 H25 119.5
C24 C25 C26 120.96(18)
C24 C25 H25 119.5
N1 C1 H1A 109.5
N1 C1 H1B 109.5
N1 C1 H1C 109.5
H1A C1 H1B 109.5
H1A C1 H1C 109.5
H1B C1 H1C 109.5
Ru3 C49 H49 115.5
C50 C49 Ru3 70.84(11)
C50 C49 H49 115.5
C50 C49 C48 120.21(17)
C48 C49 Ru3 111.17(13)
C48 C49 H49 115.5
N4 C40 H40A 109.5
N4 C40 H40B 109.5
N4 C40 H40C 109.5
H40A C40 H40B 109.5
H40A C40 H40C 109.5
H40B C40 H40C 109.5
N2 C4 H4A 109.5
N2 C4 H4B 109.5
N2 C4 H4C 109.5
H4A C4 H4B 109.5
H4A C4 H4C 109.5
H4B C4 H4C 109.5
C36 C35 H35 119.8
C34 C35 C36 120.46(19)
C34 C35 H35 119.8
C48 C43 C42 117.86(17)
C48 C43 C44 119.8(2)
C44 C43 C42 122.26(19)
C35 C34 H34 120.0
C35 C34 C33 119.99(19)
C33 C34 H34 120.0
C64 C63 H63 120.0
C62 C63 C64 120.03(19)
C62 C63 H63 120.0
C7 C8 H8 119.9
C9 C8 C7 120.1(2)
C9 C8 H8 119.9
C51 C52 H52 119.7
C53 C52 C51 120.65(18)
C53 C52 H52 119.7
C67 C72 C57 117.42(17)
C71 C72 C67 119.80(18)
C71 C72 C57 122.70(18)
C32 C33 H33 120.0
C34 C33 C32 119.92(19)
C34 C33 H33 120.0
C59 C60 H60 120.0
C59 C60 C61 119.9(2)
C61 C60 H60 120.0
C43 C48 C49 117.64(18)
C47 C48 C49 122.29(19)
C47 C48 C43 119.99(19)
C64 C59 C58 118.06(16)
C60 C59 C58 122.75(18)
C60 C59 C64 119.19(18)
C55 C54 H54 120.3
C53 C54 C55 119.44(19)
C53 C54 H54 120.3
C23 C24 H24 119.9
C25 C24 C23 120.16(19)
C25 C24 H24 119.9
C12 C11 H11 119.9
C10 C11 C12 120.2(2)
C10 C11 H11 119.9
C68 C69 H69 120.1
C70 C69 C68 119.81(19)
C70 C69 H69 120.1
C52 C53 H53 119.9
C54 C53 C52 120.14(19)
C54 C53 H53 119.9
C63 C62 H62 120.2
C61 C62 C63 119.51(19)
C61 C62 H62 120.2
C60 C61 H61 119.6
C62 C61 C60 120.76(19)
C62 C61 H61 119.6
C15 C16 H16 119.9
C17 C16 C15 120.2(2)
C17 C16 H16 119.9
C19 C18 H18 120.1
C19 C18 C17 119.7(2)
C17 C18 H18 120.1
C48 C47 H47 120.0
C46 C47 C48 119.9(2)
C46 C47 H47 120.0
C72 C71 H71 120.0
C72 C71 C70 120.0(2)
C70 C71 H71 120.0
C69 C70 C71 120.47(19)
C69 C70 H70 119.8
C71 C70 H70 119.8
C16 C17 C18 120.2(2)
C16 C17 H17 119.9
C18 C17 H17 119.9
C43 C44 H44 120.1
C45 C44 C43 119.8(2)
C45 C44 H44 120.1
C11 C10 H10 120.0
C9 C10 C11 120.0(2)
C9 C10 H10 120.0
C8 C9 C10 120.2(2)
C8 C9 H9 119.9
C10 C9 H9 119.9
C80 C79 H79 119.9
C84 C79 H79 119.9
C84 C79 C80 120.2(3)
C47 C46 H46 120.0
C47 C46 C45 120.1(2)
C45 C46 H46 120.0
C79 C80 H80 119.9
C81 C80 C79 120.2(3)
C81 C80 H80 119.9
C44 C45 C46 120.4(2)
C44 C45 H45 119.8
C46 C45 H45 119.8
C75 C74 H74 119.9
C73 C74 H74 119.9
C73 C74 C75 120.3(3)
C75 C76 H76 120.1
C75 C76 C77 119.8(3)
C77 C76 H76 120.1
C74 C75 H75 120.3
C76 C75 C74 119.5(3)
C76 C75 H75 120.3
C74 C73 H73 119.9
C78 C73 C74 120.1(3)
C78 C73 H73 119.9
C76 C77 H77 119.8
C78 C77 C76 120.3(3)
C78 C77 H77 119.8
C80 C81 H81 120.0
C82 C81 C80 120.1(3)
C82 C81 H81 120.0
C73 C78 C77 120.0(3)
C73 C78 H78 120.0
C77 C78 H78 120.0
C79 C84 H84 120.1
C79 C84 C83 119.7(3)
C83 C84 H84 120.1
C81 C82 H82 120.4
C81 C82 C83 119.1(3)
C83 C82 H82 120.4
C84 C83 C82 120.6(3)
C84 C83 H83 119.7
C82 C83 H83 119.7

loop_
_geom_bond_atom_site_label_1
_geom_bond_atom_site_label_2
_geom_bond_distance
Ru2 Ru1 2.7388(3)
Ru2 N1 2.1822(15)
Ru2 N2 2.1714(15)
Ru2 C22 2.1504(18)
Ru2 C29 2.1435(18)
Ru2 C2 2.2245(19)
Ru2 C30 2.1369(18)
Ru2 C21 2.1371(18)
Ru2 C3 2.2288(19)
Ru2 HB 1.66(2)
Ru3 Ru4 2.7213(3)
Ru3 N3 2.0932(16)
Ru3 N4 2.0967(16)
Ru3 C41 2.1419(18)
Ru3 C42 2.1368(18)
Ru3 C50 2.1512(19)
Ru3 C49 2.1459(19)
Ru3 HA 1.99(2)
Ru3 HC 1.55(2)
Ru1 N1 2.0882(16)
Ru1 N2 2.0947(16)
Ru1 C14 2.1614(19)
Ru1 C6 2.1352(18)
Ru1 C13 2.1465(19)
Ru1 C5 2.1468(18)
Ru1 H 1.57(2)
Ru1 HB 2.03(2)
Ru4 N3 2.1885(16)
Ru4 N4 2.1768(15)
Ru4 C65 2.1386(18)
Ru4 C58 2.1443(18)
Ru4 C39 2.2353(18)
Ru4 C66 2.1369(18)
Ru4 C57 2.1384(18)
Ru4 C38 2.2290(19)
Ru4 HA 1.67(2)
N3 C38 1.378(2)
N3 C37 1.475(2)
N4 C39 1.372(3)
N4 C40 1.467(2)
N1 C2 1.379(3)
N1 C1 1.471(2)
N2 C3 1.371(3)
N2 C4 1.469(2)
C22 H22 1.0000
C22 C23 1.494(3)
C22 C21 1.427(3)
C28 C29 1.498(2)
C28 C23 1.398(3)
C28 C27 1.395(3)
C41 H41 1.0000
C41 C42 1.424(3)
C41 C56 1.491(3)
C29 H29 1.0000
C29 C30 1.430(3)
C42 H42 1.0000
C42 C43 1.493(3)
C65 H65 1.0000
C65 C66 1.429(3)
C65 C64 1.493(3)
C55 H55 0.9500
C55 C56 1.389(3)
C55 C54 1.388(3)
C56 C51 1.393(3)
C2 H2 1.0000
C2 C3 1.400(3)
C32 H32 0.9500
C32 C31 1.389(3)
C32 C33 1.391(3)
C14 H14 1.0000
C14 C13 1.420(3)
C14 C15 1.494(3)
C31 C30 1.490(3)
C31 C36 1.396(3)
C6 H6 1.0000
C6 C5 1.426(3)
C6 C7 1.494(3)
C13 H13 1.0000
C13 C12 1.491(3)
C23 C24 1.397(3)
C30 H30 1.0000
C27 H27 0.9500
C27 C26 1.391(3)
C51 C50 1.496(3)
C51 C52 1.391(3)
C68 H68 0.9500
C68 C67 1.394(3)
C68 C69 1.390(3)
C21 H21 1.0000
C21 C36 1.493(3)
C20 C5 1.491(3)
C20 C19 1.395(3)
C20 C15 1.393(3)
C58 H58 1.0000
C58 C57 1.427(3)
C58 C59 1.502(3)
C3 H3 1.0000
C67 C66 1.495(3)
C67 C72 1.399(3)
C39 H39 1.0000
C39 C38 1.397(3)
C66 H66 1.0000
C5 H5 1.0000
C19 H19 0.9500
C19 C18 1.387(3)
C15 C16 1.396(3)
C57 H57 1.0000
C57 C72 1.490(3)
C50 H50 1.0000
C50 C49 1.424(3)
C38 H38 1.0000
C26 H26 0.9500
C26 C25 1.387(3)
C64 C63 1.391(3)
C64 C59 1.395(3)
C36 C35 1.393(3)
C12 C7 1.396(3)
C12 C11 1.396(3)
C37 H37A 0.9800
C37 H37B 0.9800
C37 H37C 0.9800
C7 C8 1.397(3)
C25 H25 0.9500
C25 C24 1.383(3)
C1 H1A 0.9800
C1 H1B 0.9800
C1 H1C 0.9800
C49 H49 1.0000
C49 C48 1.492(3)
C40 H40A 0.9800
C40 H40B 0.9800
C40 H40C 0.9800
C4 H4A 0.9800
C4 H4B 0.9800
C4 H4C 0.9800
C35 H35 0.9500
C35 C34 1.385(3)
C43 C48 1.392(3)
C43 C44 1.395(3)
C34 H34 0.9500
C34 C33 1.387(3)
C63 H63 0.9500
C63 C62 1.389(3)
C8 H8 0.9500
C8 C9 1.385(3)
C52 H52 0.9500
C52 C53 1.387(3)
C72 C71 1.389(3)
C33 H33 0.9500
C60 H60 0.9500
C60 C59 1.392(3)
C60 C61 1.392(3)
C48 C47 1.392(3)
C54 H54 0.9500
C54 C53 1.385(3)
C24 H24 0.9500
C11 H11 0.9500
C11 C10 1.388(3)
C69 H69 0.9500
C69 C70 1.381(3)
C53 H53 0.9500
C62 H62 0.9500
C62 C61 1.385(3)
C61 H61 0.9500
C16 H16 0.9500
C16 C17 1.384(3)
C18 H18 0.9500
C18 C17 1.392(3)
C47 H47 0.9500
C47 C46 1.387(3)
C71 H71 0.9500
C71 C70 1.392(3)
C70 H70 0.9500
C17 H17 0.9500
C44 H44 0.9500
C44 C45 1.384(3)
C10 H10 0.9500
C10 C9 1.388(3)
C9 H9 0.9500
C79 H79 0.9500
C79 C80 1.373(4)
C79 C84 1.361(4)
C46 H46 0.9500
C46 C45 1.387(4)
C80 H80 0.9500
C80 C81 1.373(4)
C45 H45 0.9500
C74 H74 0.9500
C74 C75 1.377(4)
C74 C73 1.369(4)
C76 H76 0.9500
C76 C75 1.372(5)
C76 C77 1.376(5)
C75 H75 0.9500
C73 H73 0.9500
C73 C78 1.363(4)
C77 H77 0.9500
C77 C78 1.368(5)
C81 H81 0.9500
C81 C82 1.370(5)
C78 H78 0.9500
C84 H84 0.9500
C84 C83 1.371(5)
C82 H82 0.9500
C82 C83 1.381(5)
C83 H83 0.9500
